data_7233554
loop_
_publ_author_name
'Xiao Cheng'
'Houyu Zhang'
'Kaiqi Ye'
'Hongyu Zhang'
'Yue Wang'

_publ_section_title
;
 Morphology-dependent fluorescence ON/OFF of a beryllium complex: ACQ in
 amorphous solids, AEE in crystalline powders and the dark/bright
 fluorescence switch
;
_journal_name_full 'Journal of Materials Chemistry C'
_journal_page_first 7507
_journal_page_last 7512
_journal_paper_doi 10.1039/C3TC31554A
_journal_volume 1
_journal_year 2012
_chemical_formula_sum 'C35 H34 Be Cl2 N2 O4'
_chemical_formula_weight 626.55
_space_group_IT_number 15
_space_group_name_Hall '-C 2yc'
_space_group_name_H-M_alt 'C 1 2/c 1'
_symmetry_cell_setting monoclinic
_symmetry_space_group_name_H-M 'C 1 2/c 1'
_atom_sites_solution_hydrogens geom
_atom_sites_solution_primary direct
_atom_sites_solution_secondary difmap
_cell_angle_alpha 90.00
_cell_angle_beta 100.44(3)
_cell_angle_gamma 90.00
_cell_formula_units_Z 4
_cell_length_a 21.027(4)
_cell_length_b 9.855(2)
_cell_length_c 15.357(3)
_cell_measurement_reflns_used 9964
_cell_measurement_temperature 293(2)
_cell_measurement_theta_max 27.795
_cell_measurement_theta_min 3.01
_cell_volume 3129.6(11)
_computing_structure_refinement 'SHELXL-97 (Sheldrick, 1997)'
_computing_structure_solution 'SHELXS-97 (Sheldrick, 1990)'
_diffrn_ambient_temperature 293(2)
_diffrn_detector_area_resol_mean 0
_diffrn_measured_fraction_theta_full 0.992
_diffrn_measured_fraction_theta_max 0.992
_diffrn_measurement_device_type 'CCD area detector'
_diffrn_measurement_method 'phi and omega scans'
_diffrn_radiation_monochromator graphite
_diffrn_radiation_source 'fine-focus sealed tube'
_diffrn_radiation_type MoK\a
_diffrn_radiation_wavelength 0.71073
_diffrn_reflns_av_R_equivalents 0.1195
_diffrn_reflns_av_sigmaI/netI 0.1099
_diffrn_reflns_limit_h_max 26
_diffrn_reflns_limit_h_min -27
_diffrn_reflns_limit_k_max 12
_diffrn_reflns_limit_k_min -12
_diffrn_reflns_limit_l_max 18
_diffrn_reflns_limit_l_min -19
_diffrn_reflns_number 13583
_diffrn_reflns_theta_full 27.50
_diffrn_reflns_theta_max 27.50
_diffrn_reflns_theta_min 3.04
_diffrn_standards_decay_% 0
_diffrn_standards_interval_count 0
_diffrn_standards_interval_time 0
_diffrn_standards_number 0
_exptl_absorpt_coefficient_mu 0.250
_exptl_absorpt_correction_T_max 0.9707
_exptl_absorpt_correction_T_min 0.9182
_exptl_absorpt_correction_type none
_exptl_crystal_colour red
_exptl_crystal_density_diffrn 1.330
_exptl_crystal_density_meas ?
_exptl_crystal_density_method 'not measured'
_exptl_crystal_description block
_exptl_crystal_F_000 1312
_exptl_crystal_size_max 0.35
_exptl_crystal_size_mid 0.32
_exptl_crystal_size_min 0.12
_refine_diff_density_max 0.276
_refine_diff_density_min -0.409
_refine_diff_density_rms 0.062
_refine_ls_extinction_method none
_refine_ls_goodness_of_fit_ref 1.051
_refine_ls_hydrogen_treatment constr
_refine_ls_matrix_type full
_refine_ls_number_parameters 200
_refine_ls_number_reflns 3561
_refine_ls_number_restraints 0
_refine_ls_restrained_S_all 1.051
_refine_ls_R_factor_all 0.1882
_refine_ls_R_factor_gt 0.0833
_refine_ls_shift/su_max 0.000
_refine_ls_shift/su_mean 0.000
_refine_ls_structure_factor_coef Fsqd
_refine_ls_weighting_details 'calc w=1/[\s^2^(Fo^2^)+(0.1029P)^2^+0.2435P] where P=(Fo^2^+2Fc^2^)/3'
_refine_ls_weighting_scheme calc
_refine_ls_wR_factor_gt 0.1955
_refine_ls_wR_factor_ref 0.2437
_reflns_number_gt 1553
_reflns_number_total 3561
_reflns_threshold_expression >2sigma(I)
_cod_data_source_file J-Mater-Chem-C-2013-1-7507-1.cif
_cod_data_source_block 1
_cod_depositor_comments
;
The following automatic conversions were performed:

data item '_symmetry_cell_setting' value 'MONOCLINIC' was changed to
'monoclinic' in accordance with the built-in table derived from the
CIF Core dictionary named 'cif_core.dic' version 2.4.5 last updated
on 2014-11-21.

data item '_exptl_crystal_density_meas' value 'no' was changed to '?'
-- the value is perceived as not measured.

Automatic conversion script
Id: cif_fix_values 6909 2019-04-08 15:41:33Z antanas 
;
_cod_original_cell_volume 3129.5(11)
_cod_original_sg_symbol_H-M C2/c
_cod_database_code 7233554

loop_
_symmetry_equiv_pos_as_xyz
'x, y, z'
'-x, y, -z+1/2'
'x+1/2, y+1/2, z'
'-x+1/2, y+1/2, -z+1/2'
'-x, -y, -z'
'x, -y, z-1/2'
'-x+1/2, -y+1/2, -z'
'x+1/2, -y+1/2, z-1/2'

loop_
_atom_site_label
_atom_site_type_symbol
_atom_site_fract_x
_atom_site_fract_y
_atom_site_fract_z
_atom_site_U_iso_or_equiv
_atom_site_adp_type
_atom_site_occupancy
_atom_site_symmetry_multiplicity
_atom_site_calc_flag
_atom_site_refinement_flags
_atom_site_disorder_assembly
_atom_site_disorder_group
Be Be 0.5000 0.3804(8) -0.2500 0.062(2) Uani 1 2 d S . .
O1 O 0.44208(17) 0.4656(3) -0.2272(2) 0.0716(10) Uani 1 1 d . . .
O2 O 0.52471(13) 0.2827(3) -0.16407(19) 0.0545(8) Uani 1 1 d . . .
N N 0.72220(17) -0.2444(4) 0.2219(3) 0.0663(10) Uani 1 1 d . . .
C1 C 0.4233(2) 0.4628(4) -0.1510(3) 0.0575(11) Uani 1 1 d . . .
C2 C 0.3727(2) 0.5493(5) -0.1360(4) 0.0727(14) Uani 1 1 d . . .
H2A H 0.3526 0.6052 -0.1816 0.087 Uiso 1 1 calc R . .
C3 C 0.3526(2) 0.5530(5) -0.0566(4) 0.0706(14) Uani 1 1 d . . .
H3A H 0.3195 0.6120 -0.0491 0.085 Uiso 1 1 calc R . .
C4 C 0.3802(2) 0.4713(5) 0.0129(4) 0.0702(13) Uani 1 1 d . . .
H4A H 0.3664 0.4753 0.0670 0.084 Uiso 1 1 calc R . .
C5 C 0.4285(2) 0.3839(4) 0.0003(3) 0.0599(11) Uani 1 1 d . . .
H5A H 0.4470 0.3279 0.0467 0.072 Uiso 1 1 calc R . .
C6 C 0.45111(19) 0.3762(4) -0.0803(3) 0.0497(10) Uani 1 1 d . . .
C7 C 0.50304(19) 0.2846(4) -0.0919(3) 0.0490(10) Uani 1 1 d . . .
C8 C 0.53152(19) 0.1925(4) -0.0230(3) 0.0507(10) Uani 1 1 d . . .
H8A H 0.5119 0.1821 0.0262 0.061 Uiso 1 1 calc R . .
C9 C 0.58503(19) 0.1214(4) -0.0269(3) 0.0512(10) Uani 1 1 d . . .
H9A H 0.6025 0.1335 -0.0778 0.061 Uiso 1 1 calc R . .
C10 C 0.61908(19) 0.0288(4) 0.0371(3) 0.0474(10) Uani 1 1 d . . .
C11 C 0.6764(2) -0.0337(4) 0.0231(3) 0.0593(12) Uani 1 1 d . . .
H11A H 0.6921 -0.0136 -0.0282 0.071 Uiso 1 1 calc R . .
C12 C 0.7099(2) -0.1231(4) 0.0825(3) 0.0607(12) Uani 1 1 d . . .
H12A H 0.7475 -0.1624 0.0702 0.073 Uiso 1 1 calc R . .
C13 C 0.68906(19) -0.1569(4) 0.1610(3) 0.0530(11) Uani 1 1 d . . .
C14 C 0.63075(17) -0.0958(4) 0.1754(3) 0.0483(10) Uani 1 1 d . . .
H14A H 0.6147 -0.1169 0.2264 0.058 Uiso 1 1 calc R . .
C15 C 0.59779(18) -0.0066(4) 0.1157(3) 0.0476(10) Uani 1 1 d . . .
H15A H 0.5599 0.0322 0.1275 0.057 Uiso 1 1 calc R . .
C16 C 0.7008(2) -0.2777(5) 0.3039(3) 0.0779(14) Uani 1 1 d . . .
H16A H 0.6646 -0.2215 0.3102 0.117 Uiso 1 1 calc R . .
H16B H 0.7355 -0.2624 0.3528 0.117 Uiso 1 1 calc R . .
H16C H 0.6881 -0.3714 0.3029 0.117 Uiso 1 1 calc R . .
C17 C 0.7767(3) -0.3204(5) 0.2010(4) 0.0872(17) Uani 1 1 d . . .
H17A H 0.7860 -0.2900 0.1453 0.131 Uiso 1 1 calc R . .
H17B H 0.7662 -0.4153 0.1973 0.131 Uiso 1 1 calc R . .
H17C H 0.8138 -0.3062 0.2466 0.131 Uiso 1 1 calc R . .
Cl Cl 0.44313(6) 0.14079(15) 0.18171(9) 0.0812(5) Uani 1 1 d . . .
C18 C 0.5000 0.2361(7) 0.2500 0.111(3) Uani 1 2 d S . .
H18A H 0.4781 0.2942 0.2862 0.133 Uiso 0.50 1 calc PR . .
H18B H 0.5219 0.2942 0.2138 0.133 Uiso 0.50 1 calc PR . .

loop_
_atom_site_aniso_label
_atom_site_aniso_U_11
_atom_site_aniso_U_22
_atom_site_aniso_U_33
_atom_site_aniso_U_23
_atom_site_aniso_U_13
_atom_site_aniso_U_12
Be 0.083(6) 0.049(4) 0.059(6) 0.000 0.024(5) 0.000
O1 0.101(2) 0.0609(18) 0.054(2) 0.0069(15) 0.0189(18) 0.0237(18)
O2 0.0654(18) 0.0523(16) 0.0475(18) -0.0009(13) 0.0145(15) 0.0043(14)
N 0.057(2) 0.067(2) 0.073(3) 0.000(2) 0.005(2) 0.024(2)
C1 0.064(3) 0.045(2) 0.060(3) -0.007(2) 0.004(2) 0.001(2)
C2 0.081(3) 0.057(3) 0.078(4) -0.001(2) 0.010(3) 0.017(3)
C3 0.062(3) 0.060(3) 0.093(4) -0.018(3) 0.022(3) 0.002(2)
C4 0.071(3) 0.068(3) 0.077(4) -0.005(3) 0.026(3) -0.001(3)
C5 0.060(3) 0.059(3) 0.061(3) 0.001(2) 0.013(2) 0.002(2)
C6 0.051(2) 0.045(2) 0.053(3) -0.0064(19) 0.010(2) -0.005(2)
C7 0.052(2) 0.044(2) 0.051(3) -0.0040(19) 0.007(2) -0.008(2)
C8 0.051(2) 0.054(2) 0.046(3) -0.0038(19) 0.0076(19) -0.001(2)
C9 0.054(2) 0.052(2) 0.049(3) -0.0024(19) 0.013(2) -0.007(2)
C10 0.048(2) 0.048(2) 0.047(3) -0.0060(18) 0.0084(19) 0.0006(19)
C11 0.051(2) 0.071(3) 0.059(3) -0.006(2) 0.020(2) 0.000(2)
C12 0.042(2) 0.065(3) 0.077(3) -0.006(2) 0.014(2) 0.011(2)
C13 0.047(2) 0.047(2) 0.064(3) -0.009(2) 0.006(2) 0.0012(19)
C14 0.040(2) 0.051(2) 0.054(3) -0.0089(19) 0.0095(19) 0.0033(19)
C15 0.042(2) 0.049(2) 0.052(3) -0.0116(19) 0.0065(19) 0.0027(18)
C16 0.070(3) 0.088(3) 0.070(4) 0.008(3) 0.000(3) 0.018(3)
C17 0.072(3) 0.082(3) 0.105(5) -0.003(3) 0.008(3) 0.026(3)
Cl 0.0660(8) 0.1092(11) 0.0709(9) 0.0114(7) 0.0193(6) -0.0057(7)
C18 0.164(8) 0.043(4) 0.108(7) 0.000 -0.021(6) 0.000

loop_
_atom_type_symbol
_atom_type_description
_atom_type_scat_dispersion_real
_atom_type_scat_dispersion_imag
_atom_type_scat_source
C C 0.0033 0.0016 'International Tables Vol C Tables 4.2.6.8 and 6.1.1.4'
H H 0.0000 0.0000 'International Tables Vol C Tables 4.2.6.8 and 6.1.1.4'
Be Be 0.0005 0.0002 'International Tables Vol C Tables 4.2.6.8 and 6.1.1.4'
N N 0.0061 0.0033 'International Tables Vol C Tables 4.2.6.8 and 6.1.1.4'
O O 0.0106 0.0060 'International Tables Vol C Tables 4.2.6.8 and 6.1.1.4'
Cl Cl 0.1484 0.1585 'International Tables Vol C Tables 4.2.6.8 and 6.1.1.4'

loop_
_geom_angle_atom_site_label_1
_geom_angle_atom_site_label_2
_geom_angle_atom_site_label_3
_geom_angle
_geom_angle_site_symmetry_1
_geom_angle_site_symmetry_3
O1 Be O1 115.4(5) 2_654 .
O1 Be O2 106.25(14) 2_654 2_654
O1 Be O2 110.35(16) . 2_654
O1 Be O2 110.35(16) 2_654 .
O1 Be O2 106.25(14) . .
O2 Be O2 108.1(5) 2_654 .
C1 O1 Be 124.3(3) . .
C7 O2 Be 125.5(3) . .
C13 N C16 122.6(3) . .
C13 N C17 119.9(4) . .
C16 N C17 117.2(4) . .
O1 C1 C2 119.5(4) . .
O1 C1 C6 123.4(4) . .
C2 C1 C6 117.1(4) . .
C3 C2 C1 121.8(5) . .
C3 C2 H2A 119.1 . .
C1 C2 H2A 119.1 . .
C2 C3 C4 121.5(5) . .
C2 C3 H3A 119.3 . .
C4 C3 H3A 119.3 . .
C5 C4 C3 118.4(5) . .
C5 C4 H4A 120.8 . .
C3 C4 H4A 120.8 . .
C4 C5 C6 122.4(5) . .
C4 C5 H5A 118.8 . .
C6 C5 H5A 118.8 . .
C5 C6 C1 118.8(4) . .
C5 C6 C7 121.5(4) . .
C1 C6 C7 119.6(4) . .
O2 C7 C8 117.7(4) . .
O2 C7 C6 120.7(4) . .
C8 C7 C6 121.6(4) . .
C9 C8 C7 122.6(4) . .
C9 C8 H8A 118.7 . .
C7 C8 H8A 118.7 . .
C8 C9 C10 128.6(4) . .
C8 C9 H9A 115.7 . .
C10 C9 H9A 115.7 . .
C11 C10 C15 116.0(4) . .
C11 C10 C9 120.7(4) . .
C15 C10 C9 123.3(3) . .
C12 C11 C10 122.3(4) . .
C12 C11 H11A 118.9 . .
C10 C11 H11A 118.9 . .
C11 C12 C13 121.6(4) . .
C11 C12 H12A 119.2 . .
C13 C12 H12A 119.2 . .
N C13 C12 122.8(4) . .
N C13 C14 120.5(4) . .
C12 C13 C14 116.7(4) . .
C15 C14 C13 121.1(4) . .
C15 C14 H14A 119.5 . .
C13 C14 H14A 119.5 . .
C14 C15 C10 122.3(4) . .
C14 C15 H15A 118.8 . .
C10 C15 H15A 118.8 . .
N C16 H16A 109.5 . .
N C16 H16B 109.5 . .
H16A C16 H16B 109.5 . .
N C16 H16C 109.5 . .
H16A C16 H16C 109.5 . .
H16B C16 H16C 109.5 . .
N C17 H17A 109.5 . .
N C17 H17B 109.5 . .
H17A C17 H17B 109.5 . .
N C17 H17C 109.5 . .
H17A C17 H17C 109.5 . .
H17B C17 H17C 109.5 . .
Cl C18 Cl 113.8(4) . 2_655
Cl C18 H18A 108.8 . .
Cl C18 H18A 108.8 2_655 .
Cl C18 H18B 108.8 . .
Cl C18 H18B 108.8 2_655 .
H18A C18 H18B 107.7 . .

loop_
_geom_bond_atom_site_label_1
_geom_bond_atom_site_label_2
_geom_bond_distance
_geom_bond_site_symmetry_2
Be O1 1.570(5) 2_654
Be O1 1.570(5) .
Be O2 1.640(5) 2_654
Be O2 1.640(5) .
O1 C1 1.302(5) .
O2 C7 1.272(4) .
N C13 1.367(5) .
N C16 1.449(6) .
N C17 1.453(5) .
C1 C2 1.415(6) .
C1 C6 1.420(6) .
C2 C3 1.361(7) .
C2 H2A 0.9300 .
C3 C4 1.378(7) .
C3 H3A 0.9300 .
C4 C5 1.372(6) .
C4 H4A 0.9300 .
C5 C6 1.406(6) .
C5 H5A 0.9300 .
C6 C7 1.453(5) .
C7 C8 1.439(6) .
C8 C9 1.336(5) .
C8 H8A 0.9300 .
C9 C10 1.434(6) .
C9 H9A 0.9300 .
C10 C11 1.403(5) .
C10 C15 1.406(5) .
C11 C12 1.369(6) .
C11 H11A 0.9300 .
C12 C13 1.395(6) .
C12 H12A 0.9300 .
C13 C14 1.419(5) .
C14 C15 1.366(6) .
C14 H14A 0.9300 .
C15 H15A 0.9300 .
C16 H16A 0.9600 .
C16 H16B 0.9600 .
C16 H16C 0.9600 .
C17 H17A 0.9600 .
C17 H17B 0.9600 .
C17 H17C 0.9600 .
Cl C18 1.720(4) .
C18 Cl 1.720(4) 2_655
C18 H18A 0.9700 .
C18 H18B 0.9700 .

loop_
_geom_hbond_atom_site_label_D
_geom_hbond_atom_site_label_H
_geom_hbond_atom_site_label_A
_geom_hbond_distance_DH
_geom_hbond_distance_HA
_geom_hbond_distance_DA
_geom_hbond_angle_DHA
_geom_hbond_site_symmetry_A
C5 H5A Cl 0.93 2.79 3.646(5) 154.1 .
C18 H18A O1 0.97 2.48 3.226(7) 133.2 6_566
C18 H18B O1 0.97 2.48 3.226(7) 133.2 5_665
